data_2017442
loop_
_publ_author_name
'Wang, Ziliang'
'Wei, Linheng'

_publ_section_title
;Two two-dimensional hydrogen-bonded coordination networks:
 bis(3-carboxybenzoato-\k<i>O</i>)bis(4-methyl-1<i>H</i>-imidazole-\k<i>N</i>^3^)copper(II)
 and
 bis(3-methylbenzoato-\k<i>N</i>)bis(4-methyl-1<i>H</i>-imidazole-\k<i>N</i>^3^)copper(II)
 monohydrate
;
_journal_coeditor_code KU3016
_journal_issue 12
_journal_name_full 'Acta Crystallographica Section C'
_journal_page_first m481
_journal_page_last m484
_journal_paper_doi 10.1107/S0108270109048203
_journal_volume 65
_journal_year 2009
_chemical_formula_iupac '[Cu (C8 H5 O4)2 (C4 H6 N2)2]'
_chemical_formula_moiety 'C24 H22 Cu N4 O8'
_chemical_formula_sum 'C24 H22 Cu N4 O8'
_chemical_formula_weight 558.01
_chemical_name_systematic
;
bis(3-carboxybenzoato-\k<i>O</i>)bis(4-methyl-1<i>H</i>-imidazole-
\k<i>N</i>^3^)copper(II)
;
_space_group_IT_number 2
_symmetry_cell_setting triclinic
_symmetry_space_group_name_Hall '-P 1'
_symmetry_space_group_name_H-M 'P -1'
_atom_sites_solution_hydrogens geom
_atom_sites_solution_primary direct
_atom_sites_solution_secondary difmap
_audit_creation_method SHELXL97
_cell_angle_alpha 96.4870(10)
_cell_angle_beta 98.756(2)
_cell_angle_gamma 107.6200(10)
_cell_formula_units_Z 1
_cell_length_a 7.3188(6)
_cell_length_b 8.5847(7)
_cell_length_c 10.1033(8)
_cell_measurement_reflns_used 2266
_cell_measurement_temperature 292(2)
_cell_measurement_theta_max 27.99
_cell_measurement_theta_min 2.53
_cell_volume 589.37(8)
_computing_cell_refinement 'SMART (Bruker, 2001)'
_computing_data_collection 'SMART (Bruker, 2001)'
_computing_data_reduction 'SAINT-Plus (Bruker, 2001)'
_computing_molecular_graphics
;
PLATON (Spek, 2003) and TOPOS (Blatov <i>et al.</i>,  2000)
;
_computing_publication_material 'PLATON (Spek, 2003)'
_computing_structure_refinement 'SHELXL97 (Sheldrick, 2008)'
_computing_structure_solution 'SHELXS97 (Sheldrick, 2008)'
_diffrn_ambient_temperature 292(2)
_diffrn_measured_fraction_theta_full 0.990
_diffrn_measured_fraction_theta_max 0.990
_diffrn_measurement_device_type 'Bruker SMART APEX CCD area-detector'
_diffrn_measurement_method '0.3\% wide \w exposures'
_diffrn_radiation_monochromator graphite
_diffrn_radiation_source 'sealed tube'
_diffrn_radiation_type MoK\a
_diffrn_radiation_wavelength 0.71073
_diffrn_reflns_av_R_equivalents 0.0105
_diffrn_reflns_av_sigmaI/netI 0.0208
_diffrn_reflns_limit_h_max 8
_diffrn_reflns_limit_h_min -9
_diffrn_reflns_limit_k_max 10
_diffrn_reflns_limit_k_min -9
_diffrn_reflns_limit_l_max 12
_diffrn_reflns_limit_l_min -9
_diffrn_reflns_number 3304
_diffrn_reflns_theta_full 26.00
_diffrn_reflns_theta_max 26.00
_diffrn_reflns_theta_min 2.07
_exptl_absorpt_coefficient_mu 0.985
_exptl_absorpt_correction_T_max 0.8663
_exptl_absorpt_correction_T_min 0.8051
_exptl_absorpt_correction_type multi-scan
_exptl_absorpt_process_details '(SADABS; Sheldrick, 2003)'
_exptl_crystal_colour blue
_exptl_crystal_density_diffrn 1.572
_exptl_crystal_density_method 'not measured'
_exptl_crystal_description block
_exptl_crystal_F_000 287
_exptl_crystal_size_max 0.23
_exptl_crystal_size_mid 0.20
_exptl_crystal_size_min 0.15
_refine_diff_density_max 0.330
_refine_diff_density_min -0.259
_refine_ls_extinction_method none
_refine_ls_goodness_of_fit_ref 1.004
_refine_ls_hydrogen_treatment mixed
_refine_ls_matrix_type full
_refine_ls_number_parameters 178
_refine_ls_number_reflns 2290
_refine_ls_number_restraints 14
_refine_ls_restrained_S_all 1.109
_refine_ls_R_factor_all 0.0304
_refine_ls_R_factor_gt 0.0280
_refine_ls_shift/su_max 0.000
_refine_ls_shift/su_mean 0.000
_refine_ls_structure_factor_coef Fsqd
_refine_ls_weighting_details 'calc w=1/[\s^2^(Fo^2^)+(0.0266P)^2^+0.4865P] where P=(Fo^2^+2Fc^2^)/3'
_refine_ls_weighting_scheme calc
_refine_ls_wR_factor_gt 0.0677
_refine_ls_wR_factor_ref 0.0690
_reflns_number_gt 2155
_reflns_number_total 2290
_reflns_threshold_expression I>2\s(I)
_cod_data_source_file ku3016.cif
_cod_data_source_block I
_cod_database_code 2017442
_cod_database_fobs_code 2017442

loop_
_symmetry_equiv_pos_as_xyz
'x, y, z'
'-x, -y, -z'

loop_
_atom_site_type_symbol
_atom_site_label
_atom_site_fract_x
_atom_site_fract_y
_atom_site_fract_z
_atom_site_U_iso_or_equiv
_atom_site_adp_type
_atom_site_calc_flag
_atom_site_refinement_flags
_atom_site_occupancy
_atom_site_disorder_assembly
_atom_site_disorder_group
Cu Cu1 0.5000 1.0000 0.5000 0.02581(12) Uani d S 1 . .
N N1 0.2441(3) 0.9069(2) 0.55176(17) 0.0302(4) Uani d . 1 . .
N N2 -0.0108(3) 0.8966(2) 0.6415(2) 0.0367(4) Uani d DU 1 . .
H H2A -0.081(4) 0.929(3) 0.684(3) 0.0404(8) Uiso d DU 1 . .
O O1 0.4157(2) 0.83152(17) 0.33760(14) 0.0314(3) Uani d . 1 . .
O O2 0.3075(2) 1.00692(18) 0.22997(16) 0.0379(4) Uani d . 1 . .
O O3 0.2011(3) 0.1880(2) -0.08798(18) 0.0574(5) Uani d . 1 . .
O O4 0.2902(3) 0.2760(2) 0.13449(18) 0.0481(4) Uani d DU 1 . .
H H4 0.297(4) 0.184(3) 0.141(3) 0.0465(14) Uiso d DU 1 . .
C C1 0.1736(3) 0.9837(3) 0.6417(2) 0.0338(5) Uani d . 1 . .
H H1A 0.2432 1.0848 0.6975 0.041 Uiso calc R 1 . .
C C2 -0.0662(3) 0.7544(3) 0.5469(2) 0.0354(5) Uani d . 1 . .
C C3 0.0940(3) 0.7624(3) 0.4924(2) 0.0334(5) Uani d . 1 . .
H H3A 0.1017 0.6826 0.4251 0.040 Uiso calc R 1 . .
C C4 -0.2662(4) 0.6312(4) 0.5187(3) 0.0523(7) Uani d . 1 . .
H H4A -0.3012 0.6020 0.6025 0.078 Uiso calc R 1 . .
H H4B -0.2689 0.5337 0.4605 0.078 Uiso calc R 1 . .
H H4C -0.3576 0.6782 0.4747 0.078 Uiso calc R 1 . .
C C5 0.2944(3) 0.7491(2) 0.1030(2) 0.0262(4) Uani d . 1 . .
C C6 0.2939(3) 0.5892(3) 0.1132(2) 0.0285(4) Uani d . 1 . .
H H6A 0.3243 0.5617 0.1984 0.034 Uiso calc R 1 . .
C C7 0.2487(3) 0.4698(3) -0.0020(2) 0.0303(4) Uani d . 1 . .
C C8 0.2087(4) 0.5132(3) -0.1287(2) 0.0394(5) Uani d . 1 . .
H H8A 0.1797 0.4345 -0.2067 0.047 Uiso calc R 1 . .
C C9 0.2117(4) 0.6726(3) -0.1393(2) 0.0453(6) Uani d . 1 . .
H H9A 0.1867 0.7012 -0.2247 0.054 Uiso calc R 1 . .
C C10 0.2515(4) 0.7905(3) -0.0241(2) 0.0360(5) Uani d . 1 . .
H H10A 0.2495 0.8969 -0.0320 0.043 Uiso calc R 1 . .
C C11 0.3406(3) 0.8732(2) 0.2306(2) 0.0267(4) Uani d . 1 . .
C C12 0.2436(3) 0.2968(3) 0.0079(2) 0.0353(5) Uani d . 1 . .

loop_
_atom_site_aniso_label
_atom_site_aniso_U_11
_atom_site_aniso_U_22
_atom_site_aniso_U_33
_atom_site_aniso_U_12
_atom_site_aniso_U_13
_atom_site_aniso_U_23
Cu1 0.0347(2) 0.02360(19) 0.01970(18) 0.01288(14) 0.00338(14) -0.00096(13)
N1 0.0375(10) 0.0305(9) 0.0239(9) 0.0144(8) 0.0054(7) 0.0017(7)
N2 0.0409(8) 0.0391(8) 0.0374(8) 0.0199(7) 0.0136(7) 0.0085(7)
O1 0.0439(9) 0.0271(7) 0.0225(7) 0.0141(6) 0.0034(6) -0.0014(6)
O2 0.0561(10) 0.0265(8) 0.0372(9) 0.0214(7) 0.0120(7) 0.0038(6)
O3 0.0985(16) 0.0334(9) 0.0396(10) 0.0259(10) 0.0126(10) -0.0074(8)
O4 0.0816(12) 0.0302(8) 0.0382(9) 0.0269(8) 0.0106(8) 0.0064(7)
C1 0.0450(13) 0.0332(11) 0.0276(11) 0.0188(10) 0.0091(9) 0.0038(9)
C2 0.0392(12) 0.0368(12) 0.0335(11) 0.0157(10) 0.0061(9) 0.0112(9)
C3 0.0391(12) 0.0317(11) 0.0286(11) 0.0131(9) 0.0030(9) 0.0020(9)
C4 0.0427(15) 0.0534(16) 0.0576(17) 0.0087(12) 0.0103(12) 0.0149(13)
C5 0.0298(10) 0.0241(10) 0.0249(10) 0.0100(8) 0.0049(8) 0.0017(8)
C6 0.0375(11) 0.0277(10) 0.0218(10) 0.0138(9) 0.0047(8) 0.0035(8)
C7 0.0362(11) 0.0267(10) 0.0276(10) 0.0118(9) 0.0053(9) 0.0001(8)
C8 0.0558(15) 0.0379(12) 0.0224(10) 0.0179(11) 0.0023(10) -0.0034(9)
C9 0.0699(17) 0.0450(14) 0.0223(11) 0.0245(13) 0.0005(11) 0.0066(10)
C10 0.0496(14) 0.0310(11) 0.0302(11) 0.0182(10) 0.0042(10) 0.0075(9)
C11 0.0308(10) 0.0236(10) 0.0260(10) 0.0089(8) 0.0080(8) 0.0016(8)
C12 0.0456(13) 0.0291(11) 0.0333(12) 0.0148(10) 0.0114(10) 0.0009(9)

loop_
_atom_type_symbol
_atom_type_description
_atom_type_scat_dispersion_real
_atom_type_scat_dispersion_imag
_atom_type_scat_source
C C 0.0033 0.0016 'International Tables Vol C Tables 4.2.6.8 and 6.1.1.4'
H H 0.0000 0.0000 'International Tables Vol C Tables 4.2.6.8 and 6.1.1.4'
Cu Cu 0.3201 1.2651 'International Tables Vol C Tables 4.2.6.8 and 6.1.1.4'
N N 0.0061 0.0033 'International Tables Vol C Tables 4.2.6.8 and 6.1.1.4'
O O 0.0106 0.0060 'International Tables Vol C Tables 4.2.6.8 and 6.1.1.4'

loop_
_geom_angle_atom_site_label_1
_geom_angle_atom_site_label_2
_geom_angle_atom_site_label_3
_geom_angle_site_symmetry_1
_geom_angle_site_symmetry_3
_geom_angle
_geom_angle_publ_flag
O1 Cu1 O1 2_676 . 180.0000(10) ?
O1 Cu1 N1 2_676 . 90.05(7) ?
O1 Cu1 N1 . . 89.95(7) ?
O1 Cu1 N1 2_676 2_676 89.95(7) ?
O1 Cu1 N1 . 2_676 90.05(7) ?
N1 Cu1 N1 . 2_676 180.0 ?
C1 N1 C3 . . 105.68(19) ?
C1 N1 Cu1 . . 125.31(16) ?
C3 N1 Cu1 . . 128.54(14) ?
C1 N2 C2 . . 108.99(19) ?
C1 N2 H2A . . 124.4(19) ?
C2 N2 H2A . . 126.3(19) ?
C11 O1 Cu1 . . 115.63(12) ?
C12 O4 H4 . . 114(2) ?
N1 C1 N2 . . 110.6(2) ?
N1 C1 H1A . . 124.7 ?
N2 C1 H1A . . 124.7 ?
C3 C2 N2 . . 104.8(2) ?
C3 C2 C4 . . 132.5(2) ?
N2 C2 C4 . . 122.7(2) ?
C2 C3 N1 . . 109.9(2) ?
C2 C3 H3A . . 125.0 ?
N1 C3 H3A . . 125.0 ?
C2 C4 H4A . . 109.5 ?
C2 C4 H4B . . 109.5 ?
H4A C4 H4B . . 109.5 ?
C2 C4 H4C . . 109.5 ?
H4A C4 H4C . . 109.5 ?
H4B C4 H4C . . 109.5 ?
C6 C5 C10 . . 119.53(19) ?
C6 C5 C11 . . 118.92(18) ?
C10 C5 C11 . . 121.55(18) ?
C5 C6 C7 . . 120.80(19) ?
C5 C6 H6A . . 119.6 ?
C7 C6 H6A . . 119.6 ?
C8 C7 C6 . . 119.16(19) ?
C8 C7 C12 . . 119.58(19) ?
C6 C7 C12 . . 121.25(19) ?
C9 C8 C7 . . 120.2(2) ?
C9 C8 H8A . . 119.9 ?
C7 C8 H8A . . 119.9 ?
C8 C9 C10 . . 120.6(2) ?
C8 C9 H9A . . 119.7 ?
C10 C9 H9A . . 119.7 ?
C9 C10 C5 . . 119.6(2) ?
C9 C10 H10A . . 120.2 ?
C5 C10 H10A . . 120.2 ?
O2 C11 O1 . . 123.23(18) ?
O2 C11 C5 . . 121.51(18) ?
O1 C11 C5 . . 115.26(17) ?
O3 C12 O4 . . 123.5(2) ?
O3 C12 C7 . . 124.0(2) ?
O4 C12 C7 . . 112.47(18) ?

loop_
_geom_bond_atom_site_label_1
_geom_bond_atom_site_label_2
_geom_bond_site_symmetry_2
_geom_bond_distance
_geom_bond_publ_flag
Cu1 O1 2_676 1.9442(13) ?
Cu1 O1 . 1.9442(13) ?
Cu1 N1 . 1.9763(18) ?
Cu1 N1 2_676 1.9763(18) ?
N1 C1 . 1.319(3) ?
N1 C3 . 1.382(3) ?
N2 C1 . 1.330(3) ?
N2 C2 . 1.374(3) ?
N2 H2A . 0.81(2) ?
O1 C11 . 1.274(2) ?
O2 C11 . 1.243(2) ?
O3 C12 . 1.199(3) ?
O4 C12 . 1.319(3) ?
O4 H4 . 0.82(2) ?
C1 H1A . 0.9300 ?
C2 C3 . 1.356(3) ?
C2 C4 . 1.487(3) ?
C3 H3A . 0.9300 ?
C4 H4A . 0.9600 ?
C4 H4B . 0.9600 ?
C4 H4C . 0.9600 ?
C5 C6 . 1.387(3) ?
C5 C10 . 1.387(3) ?
C5 C11 . 1.500(3) ?
C6 C7 . 1.387(3) ?
C6 H6A . 0.9300 ?
C7 C8 . 1.387(3) ?
C7 C12 . 1.490(3) ?
C8 C9 . 1.378(3) ?
C8 H8A . 0.9300 ?
C9 C10 . 1.384(3) ?
C9 H9A . 0.9300 ?
C10 H10A . 0.9300 ?

loop_
_geom_hbond_atom_site_label_D
_geom_hbond_atom_site_label_H
_geom_hbond_atom_site_label_A
_geom_hbond_site_symmetry_A
_geom_hbond_distance_DH
_geom_hbond_distance_HA
_geom_hbond_distance_DA
_geom_hbond_angle_DHA
_geom_hbond_publ_flag
N2 H2A O2 2_576 0.81(2) 2.16(2) 2.965(3) 170(2) yes
O4 H4 O2 1_545 0.82(2) 1.86(2) 2.632(2) 156(3) yes
